data_1554192
loop_
_publ_author_name
'Gotfredsen, Henrik'
'Kilde, Martin Dr\/ohse'
'Santella, Marco'
'Kadziola, Anders'
'Nielsen, Mogens Br\/ondsted'

_publ_section_title
;
 Fluorescence switching with subphthalocyanine-dihydroazulene dyads
;
_journal_issue 1
_journal_name_full 'Molecular Systems Design &amp; Engineering'
_journal_page_first 199
_journal_paper_doi 10.1039/C8ME00075A
_journal_volume 4
_journal_year 2019
_chemical_formula_sum 'C46 H27 B N8 O'
_chemical_formula_weight 718.57
_space_group_IT_number 2
_space_group_name_Hall '-P 1'
_space_group_name_H-M_alt 'P -1'
_symmetry_cell_setting triclinic
_symmetry_space_group_name_H-M 'P -1'
_atom_sites_solution_hydrogens difmap
_atom_sites_solution_primary direct
_atom_sites_solution_secondary difmap
_audit_creation_method SHELXL-97
_audit_update_record
;
2018-08-13 deposited with the CCDC.
2019-01-08 downloaded from the CCDC.
;
_cell_angle_alpha 71.92(6)
_cell_angle_beta 80.91(5)
_cell_angle_gamma 71.19(4)
_cell_formula_units_Z 2
_cell_length_a 10.374(14)
_cell_length_b 12.619(14)
_cell_length_c 15.496(17)
_cell_measurement_reflns_used 47387
_cell_measurement_temperature 122(2)
_cell_measurement_theta_max 25.35
_cell_measurement_theta_min 2.31
_cell_volume 1822(4)
_computing_cell_refinement 'APEX3 v.2016.9-0, Bruker/Nonius'
_computing_data_collection 'APEX3 v.2016.9-0, Bruker/Nonius'
_computing_data_reduction 'APEX3 v.2016.9-0, Bruker/Nonius'
_computing_molecular_graphics 'ORTEP-II (Johnson, 1976)'
_computing_structure_refinement 'SHELXL-97 (Sheldrick, 1997)'
_computing_structure_solution 'APEX3 v.2016.9-0, Bruker/Nonius'
_diffrn_ambient_temperature 122(2)
_diffrn_measured_fraction_theta_full .974
_diffrn_measured_fraction_theta_max .974
_diffrn_measurement_device_type 'Bruker D8 Venture'
_diffrn_radiation_monochromator graphite
_diffrn_radiation_source 'fine-focus sealed tube'
_diffrn_radiation_type MoK\a
_diffrn_radiation_wavelength 0.71073
_diffrn_reflns_av_R_equivalents 0.0359
_diffrn_reflns_av_sigmaI/netI 0.0204
_diffrn_reflns_limit_h_max 12
_diffrn_reflns_limit_h_min -12
_diffrn_reflns_limit_k_max 15
_diffrn_reflns_limit_k_min -14
_diffrn_reflns_limit_l_max 18
_diffrn_reflns_limit_l_min -18
_diffrn_reflns_number 47387
_diffrn_reflns_theta_full 25.35
_diffrn_reflns_theta_max 25.35
_diffrn_reflns_theta_min 2.31
_exptl_absorpt_coefficient_mu 0.081
_exptl_absorpt_correction_T_max 0.7452
_exptl_absorpt_correction_T_min 0.7150
_exptl_absorpt_correction_type multi-scan
_exptl_crystal_density_diffrn 1.310
_exptl_crystal_density_method 'not measured'
_exptl_crystal_F_000 744
_refine_diff_density_max 1.261
_refine_diff_density_min -.454
_refine_diff_density_rms .063
_refine_ls_extinction_method none
_refine_ls_goodness_of_fit_ref 1.023
_refine_ls_hydrogen_treatment constr
_refine_ls_matrix_type full
_refine_ls_number_parameters 505
_refine_ls_number_reflns 6522
_refine_ls_number_restraints 0
_refine_ls_restrained_S_all 1.023
_refine_ls_R_factor_all 0.0943
_refine_ls_R_factor_gt 0.0760
_refine_ls_shift/su_max 0.001
_refine_ls_shift/su_mean 0.000
_refine_ls_structure_factor_coef Fsqd
_refine_ls_weighting_details 'calc w=1/[\s^2^(Fo^2^)+(0.1213P)^2^+1.8569P] where P=(Fo^2^+2Fc^2^)/3'
_refine_ls_weighting_scheme calc
_refine_ls_wR_factor_gt 0.2092
_refine_ls_wR_factor_ref 0.2286
_reflns_number_gt 5054
_reflns_number_total 6522
_reflns_threshold_expression >2sigma(I)
_cod_data_source_file c8me00075a2.cif
_cod_data_source_block mo_d8v1983_0m
_cod_database_code 1554192

loop_
_symmetry_equiv_pos_as_xyz
'x, y, z'
'-x, -y, -z'

loop_
_atom_site_label
_atom_site_type_symbol
_atom_site_fract_x
_atom_site_fract_y
_atom_site_fract_z
_atom_site_U_iso_or_equiv
_atom_site_adp_type
_atom_site_occupancy
_atom_site_symmetry_multiplicity
_atom_site_calc_flag
_atom_site_refinement_flags
O1 O 0.6025(2) 0.11193(17) 0.15538(13) 0.0447(5) Uani 1 1 d .
C45 C 0.4037(4) 0.0945(4) 0.3106(3) 0.0633(9) Uani 1 1 d .
N2 N 0.7100(2) 0.1559(2) 0.26727(15) 0.0396(5) Uani 1 1 d .
N3 N 0.8675(3) 0.2360(2) 0.00836(16) 0.0450(6) Uani 1 1 d .
N4 N 0.9077(3) -0.0058(2) 0.29995(16) 0.0448(6) Uani 1 1 d .
N5 N 0.5891(2) 0.3567(2) 0.24161(16) 0.0432(6) Uani 1 1 d .
N6 N 0.6872(2) 0.2775(2) 0.11835(15) 0.0394(5) Uani 1 1 d .
N7 N 0.4643(9) 0.3055(7) 0.7243(5) 0.211(5) Uani 1 1 d .
N8 N 0.0643(16) 0.2762(9) 0.7692(7) 0.326(9) Uani 1 1 d .
N9 N 0.8505(2) 0.0932(2) 0.14787(15) 0.0407(5) Uani 1 1 d .
C1 C -0.0203(4) 0.7255(4) 0.8052(4) 0.0870(14) Uani 1 1 d .
H1 H -0.0505 0.7759 0.8435 0.104 Uiso 1 1 calc R
C2 C -0.0339(4) 0.7769(4) 0.7165(4) 0.0828(13) Uani 1 1 d .
H2 H -0.0730 0.8591 0.6995 0.099 Uiso 1 1 calc R
C3 C 0.0030(4) 0.7234(3) 0.6452(3) 0.0721(11) Uani 1 1 d .
H3 H -0.0294 0.7716 0.5877 0.086 Uiso 1 1 calc R
C4 C 0.0772(3) 0.6146(3) 0.6472(3) 0.0563(8) Uani 1 1 d .
C5 C 0.1112(4) 0.5654(3) 0.5729(3) 0.0621(9) Uani 1 1 d .
H5 H 0.0843 0.6094 0.5134 0.075 Uiso 1 1 calc R
C6 C 0.1829(4) 0.4542(3) 0.5918(2) 0.0582(8) Uani 1 1 d .
C7 C 0.2340(4) 0.3771(3) 0.5328(2) 0.0553(8) Uani 1 1 d .
C8 C 0.2759(5) 0.2566(3) 0.5663(3) 0.0735(11) Uani 1 1 d .
H8 H 0.2732 0.2221 0.6302 0.088 Uiso 1 1 calc R
C9 C 0.3211(5) 0.1862(3) 0.5093(3) 0.0719(11) Uani 1 1 d .
H9 H 0.3490 0.1040 0.5344 0.086 Uiso 1 1 calc R
C10 C 0.3268(3) 0.2322(3) 0.4169(2) 0.0592(9) Uani 1 1 d .
C11 C 0.3712(4) 0.1570(4) 0.3582(3) 0.0639(9) Uani 1 1 d .
C12 C 0.4437(4) 0.0176(3) 0.2512(3) 0.0644(9) Uani 1 1 d .
H12A H 0.3808 0.0492 0.2015 0.077 Uiso 1 1 calc R
H12B H 0.4344 -0.0601 0.2866 0.077 Uiso 1 1 calc R
C13 C 0.5885(3) 0.0038(3) 0.2105(2) 0.0515(8) Uani 1 1 d .
H13A H 0.6522 -0.0276 0.2598 0.062 Uiso 1 1 calc R
H13B H 0.6119 -0.0522 0.1736 0.062 Uiso 1 1 calc R
C14 C 0.7982(3) 0.0722(3) 0.32675(19) 0.0416(6) Uani 1 1 d .
C15 C 0.7683(3) 0.1062(3) 0.41031(19) 0.0433(7) Uani 1 1 d .
C16 C 0.8239(3) 0.0543(3) 0.4943(2) 0.0531(8) Uani 1 1 d .
H16 H 0.8884 -0.0208 0.5070 0.064 Uiso 1 1 calc R
C17 C 0.7829(4) 0.1150(4) 0.5584(2) 0.0659(10) Uani 1 1 d .
H17 H 0.8196 0.0809 0.6165 0.079 Uiso 1 1 calc R
C18 C 0.6736(4) 0.6329(3) -0.0772(3) 0.0707(11) Uani 1 1 d .
H18 H 0.6884 0.6898 -0.1315 0.085 Uiso 1 1 calc R
C19 C 0.5918(4) 0.6693(3) -0.0058(3) 0.0678(10) Uani 1 1 d .
H19 H 0.5528 0.7503 -0.0120 0.081 Uiso 1 1 calc R
C20 C 0.5664(3) 0.5907(3) 0.0730(2) 0.0553(8) Uani 1 1 d .
H20 H 0.5119 0.6159 0.1224 0.066 Uiso 1 1 calc R
C21 C 0.6222(3) 0.4731(3) 0.0791(2) 0.0444(7) Uani 1 1 d .
C22 C 0.7067(3) 0.4360(3) 0.0073(2) 0.0457(7) Uani 1 1 d .
C23 C 0.7568(3) 0.3091(3) 0.03725(18) 0.0420(7) Uani 1 1 d .
C24 C 0.9172(3) 0.1315(3) 0.06708(19) 0.0421(7) Uani 1 1 d .
C25 C 1.0549(3) 0.0540(3) 0.0720(2) 0.0465(7) Uani 1 1 d .
C26 C 1.1683(3) 0.0508(3) 0.0095(2) 0.0566(8) Uani 1 1 d .
H26 H 1.1617 0.1037 -0.0497 0.068 Uiso 1 1 calc R
C27 C 1.2896(4) -0.0314(4) 0.0366(3) 0.0677(10) Uani 1 1 d .
H27 H 1.3677 -0.0356 -0.0049 0.081 Uiso 1 1 calc R
C28 C 1.3005(4) -0.1081(4) 0.1231(3) 0.0685(11) Uani 1 1 d .
H28 H 1.3856 -0.1646 0.1392 0.082 Uiso 1 1 calc R
C29 C 1.1911(4) -0.1045(3) 0.1861(2) 0.0581(9) Uani 1 1 d .
H29 H 1.2000 -0.1564 0.2456 0.070 Uiso 1 1 calc R
C30 C 1.0675(3) -0.0230(3) 0.1605(2) 0.0469(7) Uani 1 1 d .
C31 C 0.9365(3) 0.0110(2) 0.21059(19) 0.0427(7) Uani 1 1 d .
C32 C 0.6428(3) 0.2510(3) 0.29719(19) 0.0393(6) Uani 1 1 d .
C33 C 0.6196(3) 0.3690(2) 0.15274(19) 0.0410(6) Uani 1 1 d .
C34 C 0.2428(4) 0.4228(3) 0.4392(2) 0.0604(9) Uani 1 1 d .
H34 H 0.2167 0.5050 0.4139 0.073 Uiso 1 1 calc R
C35 C 0.2883(4) 0.3523(4) 0.3823(3) 0.0654(9) Uani 1 1 d .
H35 H 0.2934 0.3862 0.3184 0.078 Uiso 1 1 calc R
C36 C 0.1679(4) 0.5286(4) 0.7223(3) 0.0760(11) Uani 1 1 d .
H36 H 0.2511 0.5537 0.7192 0.091 Uiso 1 1 calc R
C37 C 0.3545(8) 0.3519(6) 0.7102(4) 0.135(3) Uani 1 1 d .
C38 C 0.1396(15) 0.3339(6) 0.7399(5) 0.230(7) Uani 1 1 d .
C39 C 0.1014(4) 0.5174(4) 0.8153(3) 0.0688(10) Uani 1 1 d .
H39 H 0.1083 0.4409 0.8535 0.083 Uiso 1 1 calc R
C40 C 0.0332(4) 0.6053(4) 0.8498(3) 0.0794(12) Uani 1 1 d .
H40 H 0.0178 0.5847 0.9141 0.095 Uiso 1 1 calc R
C41 C 0.6724(3) 0.2181(3) 0.39197(19) 0.0435(7) Uani 1 1 d .
C42 C 0.6328(3) 0.2781(3) 0.4573(2) 0.0539(8) Uani 1 1 d .
H42 H 0.5689 0.3535 0.4452 0.065 Uiso 1 1 calc R
C43 C 0.6888(4) 0.2252(4) 0.5404(2) 0.0656(10) Uani 1 1 d .
H43 H 0.6626 0.2647 0.5864 0.079 Uiso 1 1 calc R
C44 C 0.7341(3) 0.5166(3) -0.0720(2) 0.0588(9) Uani 1 1 d .
H44 H 0.7922 0.4926 -0.1206 0.071 Uiso 1 1 calc R
B1 B 0.7052(3) 0.1539(3) 0.1719(2) 0.0403(7) Uani 1 1 d .
C46 C 0.2109(6) 0.4129(4) 0.6923(3) 0.0929(15) Uani 1 1 d .

loop_
_atom_site_aniso_label
_atom_site_aniso_U_11
_atom_site_aniso_U_22
_atom_site_aniso_U_33
_atom_site_aniso_U_23
_atom_site_aniso_U_13
_atom_site_aniso_U_12
O1 0.0485(11) 0.0473(11) 0.0417(11) -0.0079(9) -0.0092(9) -0.0199(9)
C45 0.061(2) 0.081(3) 0.062(2) -0.027(2) 0.0112(17) -0.0409(19)
N2 0.0399(12) 0.0452(13) 0.0352(12) -0.0099(10) -0.0062(10) -0.0137(10)
N3 0.0456(14) 0.0520(15) 0.0367(13) -0.0111(11) -0.0059(10) -0.0131(11)
N4 0.0497(14) 0.0406(13) 0.0415(13) -0.0080(10) -0.0101(11) -0.0096(11)
N5 0.0358(12) 0.0494(14) 0.0441(14) -0.0123(11) -0.0054(10) -0.0113(11)
N6 0.0380(12) 0.0422(13) 0.0367(12) -0.0068(10) -0.0068(10) -0.0120(10)
N7 0.221(7) 0.186(6) 0.196(7) -0.117(6) -0.145(6) 0.104(6)
N8 0.60(2) 0.218(9) 0.236(9) -0.147(8) 0.271(13) -0.280(12)
N9 0.0428(13) 0.0422(13) 0.0370(12) -0.0108(10) -0.0085(10) -0.0098(10)
C1 0.068(3) 0.080(3) 0.139(5) -0.070(3) 0.004(3) -0.024(2)
C2 0.064(2) 0.057(2) 0.135(4) -0.041(3) -0.004(3) -0.0159(19)
C3 0.059(2) 0.052(2) 0.102(3) -0.020(2) -0.011(2) -0.0098(17)
C4 0.0453(17) 0.0453(18) 0.079(2) -0.0145(16) -0.0074(16) -0.0148(14)
C5 0.061(2) 0.053(2) 0.066(2) -0.0087(17) -0.0105(17) -0.0115(16)
C6 0.068(2) 0.0498(19) 0.057(2) -0.0107(15) -0.0073(16) -0.0198(16)
C7 0.058(2) 0.0536(19) 0.057(2) -0.0146(16) -0.0048(15) -0.0204(16)
C8 0.112(3) 0.053(2) 0.053(2) -0.0136(17) -0.001(2) -0.023(2)
C9 0.099(3) 0.056(2) 0.064(2) -0.0201(18) 0.002(2) -0.027(2)
C10 0.0472(18) 0.077(2) 0.065(2) -0.0270(19) 0.0051(15) -0.0307(17)
C11 0.056(2) 0.084(3) 0.067(2) -0.033(2) 0.0095(17) -0.0361(19)
C12 0.076(2) 0.073(2) 0.064(2) -0.0266(18) 0.0075(18) -0.046(2)
C13 0.062(2) 0.0459(17) 0.0510(18) -0.0120(14) -0.0049(15) -0.0221(15)
C14 0.0454(16) 0.0434(15) 0.0362(14) -0.0059(12) -0.0077(12) -0.0156(13)
C15 0.0445(16) 0.0529(17) 0.0351(14) -0.0077(13) -0.0037(12) -0.0216(13)
C16 0.0543(19) 0.065(2) 0.0376(16) -0.0052(14) -0.0090(13) -0.0209(16)
C17 0.075(2) 0.089(3) 0.0377(17) -0.0141(17) -0.0094(16) -0.031(2)
C18 0.068(2) 0.056(2) 0.074(3) 0.0171(19) -0.022(2) -0.0235(18)
C19 0.063(2) 0.0452(19) 0.085(3) 0.0007(18) -0.024(2) -0.0117(16)
C20 0.0491(18) 0.0457(18) 0.067(2) -0.0090(16) -0.0184(15) -0.0074(14)
C21 0.0375(15) 0.0445(16) 0.0488(17) -0.0045(13) -0.0134(12) -0.0117(12)
C22 0.0405(15) 0.0467(17) 0.0452(16) 0.0004(13) -0.0143(13) -0.0134(13)
C23 0.0407(15) 0.0499(17) 0.0351(14) -0.0059(12) -0.0085(12) -0.0154(13)
C24 0.0445(16) 0.0492(16) 0.0364(14) -0.0160(13) -0.0064(12) -0.0130(13)
C25 0.0471(16) 0.0528(17) 0.0465(16) -0.0266(14) -0.0064(13) -0.0100(13)
C26 0.0505(19) 0.073(2) 0.0522(19) -0.0346(17) -0.0013(14) -0.0111(16)
C27 0.049(2) 0.093(3) 0.068(2) -0.049(2) -0.0026(17) -0.0053(19)
C28 0.055(2) 0.079(3) 0.075(3) -0.049(2) -0.0165(18) 0.0080(18)
C29 0.059(2) 0.0565(19) 0.058(2) -0.0284(16) -0.0192(16) 0.0031(16)
C30 0.0500(17) 0.0459(16) 0.0495(17) -0.0230(14) -0.0117(13) -0.0068(13)
C31 0.0477(16) 0.0382(15) 0.0430(16) -0.0117(12) -0.0110(12) -0.0093(12)
C32 0.0328(14) 0.0469(16) 0.0405(15) -0.0132(12) -0.0026(11) -0.0135(12)
C33 0.0337(14) 0.0436(16) 0.0453(16) -0.0105(12) -0.0087(12) -0.0095(12)
C34 0.058(2) 0.062(2) 0.058(2) -0.0120(17) -0.0044(16) -0.0175(17)
C35 0.061(2) 0.080(3) 0.055(2) -0.0151(19) -0.0011(16) -0.0246(19)
C36 0.065(2) 0.072(3) 0.097(3) -0.034(2) -0.007(2) -0.017(2)
C37 0.158(6) 0.109(4) 0.114(4) -0.062(4) -0.079(4) 0.054(4)
C38 0.494(19) 0.087(4) 0.099(5) -0.053(4) 0.150(8) -0.128(8)
C39 0.069(2) 0.074(2) 0.071(2) -0.032(2) -0.0080(19) -0.018(2)
C40 0.062(2) 0.100(3) 0.091(3) -0.055(3) -0.008(2) -0.015(2)
C41 0.0396(15) 0.0591(18) 0.0368(15) -0.0138(13) 0.0003(12) -0.0220(13)
C42 0.0481(17) 0.071(2) 0.0489(18) -0.0251(16) 0.0022(14) -0.0195(16)
C43 0.069(2) 0.094(3) 0.0453(18) -0.0303(19) 0.0001(16) -0.030(2)
C44 0.0522(19) 0.064(2) 0.0510(19) 0.0056(16) -0.0107(15) -0.0218(16)
B1 0.0435(17) 0.0422(17) 0.0349(16) -0.0085(13) -0.0064(13) -0.0123(14)
C46 0.141(5) 0.059(2) 0.067(3) -0.021(2) -0.006(3) -0.012(3)

loop_
_atom_type_symbol
_atom_type_description
_atom_type_scat_dispersion_real
_atom_type_scat_dispersion_imag
_atom_type_scat_source
C C .0033 .0016 'International Tables Vol C Tables 4.2.6.8 and 6.1.1.4'
H H .0000 .0000 'International Tables Vol C Tables 4.2.6.8 and 6.1.1.4'
N N .0061 .0033 'International Tables Vol C Tables 4.2.6.8 and 6.1.1.4'
O O .0106 .0060 'International Tables Vol C Tables 4.2.6.8 and 6.1.1.4'
B B .0013 .0007 'International Tables Vol C Tables 4.2.6.8 and 6.1.1.4'

loop_
_geom_angle_atom_site_label_1
_geom_angle_atom_site_label_2
_geom_angle_atom_site_label_3
_geom_angle
C13 O1 B1 119.5(2)
C11 C45 C12 179.7(5)
C14 N2 C32 113.3(2)
C14 N2 B1 123.3(3)
C32 N2 B1 122.5(2)
C23 N3 C24 117.0(3)
C31 N4 C14 117.1(2)
C33 N5 C32 116.3(3)
C23 N6 C33 113.0(3)
C23 N6 B1 123.0(3)
C33 N6 B1 123.0(2)
C24 N9 C31 112.6(3)
C24 N9 B1 122.9(2)
C31 N9 B1 123.1(2)
C2 C1 C40 128.5(4)
C2 C1 H1 115.8
C40 C1 H1 115.8
C1 C2 C3 127.5(4)
C1 C2 H2 116.2
C3 C2 H2 116.2
C4 C3 C2 129.0(4)
C4 C3 H3 115.5
C2 C3 H3 115.5
C3 C4 C5 126.5(4)
C3 C4 C36 126.3(4)
C5 C4 C36 105.8(3)
C6 C5 C4 115.8(3)
C6 C5 H5 122.1
C4 C5 H5 122.1
C5 C6 C7 130.2(3)
C5 C6 C46 107.9(3)
C7 C6 C46 121.9(3)
C34 C7 C8 116.9(3)
C34 C7 C6 120.4(3)
C8 C7 C6 122.8(3)
C9 C8 C7 121.5(4)
C9 C8 H8 119.2
C7 C8 H8 119.2
C10 C9 C8 121.2(4)
C10 C9 H9 119.4
C8 C9 H9 119.4
C9 C10 C35 118.1(3)
C9 C10 C11 120.4(4)
C35 C10 C11 121.5(4)
C45 C11 C10 177.9(4)
C45 C12 C13 112.9(3)
C45 C12 H12A 109.0
C13 C12 H12A 109.0
C45 C12 H12B 109.0
C13 C12 H12B 109.0
H12A C12 H12B 107.8
O1 C13 C12 110.2(3)
O1 C13 H13A 109.6
C12 C13 H13A 109.6
O1 C13 H13B 109.6
C12 C13 H13B 109.6
H13A C13 H13B 108.1
N4 C14 N2 122.4(3)
N4 C14 C15 130.1(3)
N2 C14 C15 105.6(3)
C16 C15 C41 120.6(3)
C16 C15 C14 131.8(3)
C41 C15 C14 107.3(3)
C17 C16 C15 117.9(3)
C17 C16 H16 121.1
C15 C16 H16 121.1
C16 C17 C43 121.6(3)
C16 C17 H17 119.2
C43 C17 H17 119.2
C44 C18 C19 122.1(3)
C44 C18 H18 118.9
C19 C18 H18 118.9
C20 C19 C18 121.1(4)
C20 C19 H19 119.5
C18 C19 H19 119.5
C19 C20 C21 118.1(4)
C19 C20 H20 120.9
C21 C20 H20 120.9
C20 C21 C22 120.9(3)
C20 C21 C33 132.1(3)
C22 C21 C33 106.9(3)
C44 C22 C21 120.6(3)
C44 C22 C23 131.8(3)
C21 C22 C23 107.5(3)
N3 C23 N6 122.8(3)
N3 C23 C22 130.2(3)
N6 C23 C22 105.2(3)
N3 C24 N9 122.8(3)
N3 C24 C25 129.4(3)
N9 C24 C25 106.0(3)
C26 C25 C30 120.3(3)
C26 C25 C24 131.7(3)
C30 C25 C24 107.8(3)
C27 C26 C25 117.8(4)
C27 C26 H26 121.1
C25 C26 H26 121.1
C26 C27 C28 121.5(4)
C26 C27 H27 119.2
C28 C27 H27 119.2
C29 C28 C27 121.5(3)
C29 C28 H28 119.3
C27 C28 H28 119.3
C28 C29 C30 118.3(4)
C28 C29 H29 120.9
C30 C29 H29 120.9
C29 C30 C25 120.6(3)
C29 C30 C31 132.7(3)
C25 C30 C31 106.5(3)
N4 C31 N9 122.4(3)
N4 C31 C30 129.6(3)
N9 C31 C30 105.8(3)
N5 C32 N2 123.4(3)
N5 C32 C41 129.5(3)
N2 C32 C41 105.6(3)
N5 C33 N6 122.8(3)
N5 C33 C21 129.7(3)
N6 C33 C21 105.9(3)
C35 C34 C7 121.5(4)
C35 C34 H34 119.2
C7 C34 H34 119.2
C34 C35 C10 120.8(4)
C34 C35 H35 119.6
C10 C35 H35 119.6
C39 C36 C4 114.4(3)
C39 C36 C46 114.0(4)
C4 C36 C46 102.1(3)
C39 C36 H36 108.7
C4 C36 H36 108.7
C46 C36 H36 108.7
N7 C37 C46 179.5(6)
N8 C38 C46 169.0(16)
C40 C39 C36 125.4(4)
C40 C39 H39 117.3
C36 C39 H39 117.3
C39 C40 C1 129.9(5)
C39 C40 H40 115.1
C1 C40 H40 115.1
C42 C41 C15 120.6(3)
C42 C41 C32 132.1(3)
C15 C41 C32 107.0(3)
C43 C42 C41 118.0(3)
C43 C42 H42 121.0
C41 C42 H42 121.0
C42 C43 C17 121.2(3)
C42 C43 H43 119.4
C17 C43 H43 119.4
C18 C44 C22 117.2(4)
C18 C44 H44 121.4
C22 C44 H44 121.4
O1 B1 N6 111.0(2)
O1 B1 N2 116.8(3)
N6 B1 N2 103.4(2)
O1 B1 N9 117.2(3)
N6 B1 N9 103.8(2)
N2 B1 N9 102.9(2)
C38 C46 C37 105.6(7)
C38 C46 C6 110.3(6)
C37 C46 C6 113.9(4)
C38 C46 C36 114.3(5)
C37 C46 C36 108.8(5)
C6 C46 C36 104.2(3)

loop_
_geom_bond_atom_site_label_1
_geom_bond_atom_site_label_2
_geom_bond_distance
O1 C13 1.407(4)
O1 B1 1.420(4)
C45 C11 1.180(5)
C45 C12 1.460(5)
N2 C14 1.358(4)
N2 C32 1.358(4)
N2 B1 1.494(4)
N3 C23 1.335(4)
N3 C24 1.341(4)
N4 C31 1.334(4)
N4 C14 1.346(4)
N5 C33 1.335(4)
N5 C32 1.339(4)
N6 C23 1.360(4)
N6 C33 1.360(4)
N6 B1 1.488(4)
N7 C37 1.122(9)
N8 C38 1.181(13)
N9 C24 1.358(4)
N9 C31 1.367(4)
N9 B1 1.501(4)
C1 C2 1.333(7)
C1 C40 1.419(7)
C1 H1 0.9500
C2 C3 1.410(7)
C2 H2 0.9500
C3 C4 1.334(5)
C3 H3 0.9500
C4 C5 1.416(5)
C4 C36 1.524(6)
C5 C6 1.322(5)
C5 H5 0.9500
C6 C7 1.459(5)
C6 C46 1.524(6)
C7 C34 1.385(5)
C7 C8 1.387(5)
C8 C9 1.370(5)
C8 H8 0.9500
C9 C10 1.367(5)
C9 H9 0.9500
C10 C35 1.385(6)
C10 C11 1.434(5)
C12 C13 1.512(5)
C12 H12A 0.9900
C12 H12B 0.9900
C13 H13A 0.9900
C13 H13B 0.9900
C14 C15 1.445(4)
C15 C16 1.385(4)
C15 C41 1.414(5)
C16 C17 1.372(5)
C16 H16 0.9500
C17 C43 1.391(6)
C17 H17 0.9500
C18 C44 1.380(6)
C18 C19 1.387(6)
C18 H18 0.9500
C19 C20 1.364(5)
C19 H19 0.9500
C20 C21 1.387(5)
C20 H20 0.9500
C21 C22 1.406(5)
C21 C33 1.453(4)
C22 C44 1.387(5)
C22 C23 1.459(5)
C24 C25 1.446(4)
C25 C26 1.398(5)
C25 C30 1.411(5)
C26 C27 1.375(5)
C26 H26 0.9500
C27 C28 1.385(6)
C27 H27 0.9500
C28 C29 1.374(6)
C28 H28 0.9500
C29 C30 1.384(5)
C29 H29 0.9500
C30 C31 1.459(5)
C32 C41 1.451(4)
C34 C35 1.371(5)
C34 H34 0.9500
C35 H35 0.9500
C36 C39 1.481(6)
C36 C46 1.577(6)
C36 H36 1.0000
C37 C46 1.465(9)
C38 C46 1.390(10)
C39 C40 1.326(6)
C39 H39 0.9500
C40 H40 0.9500
C41 C42 1.382(4)
C42 C43 1.377(5)
C42 H42 0.9500
C43 H43 0.9500
C44 H44 0.9500

loop_
_geom_torsion_atom_site_label_1
_geom_torsion_atom_site_label_2
_geom_torsion_atom_site_label_3
_geom_torsion_atom_site_label_4
_geom_torsion
C40 C1 C2 C3 -0.5(8)
C1 C2 C3 C4 -11.1(8)
C2 C3 C4 C5 180.0(4)
C2 C3 C4 C36 -15.1(7)
C3 C4 C5 C6 -178.1(4)
C36 C4 C5 C6 14.5(4)
C4 C5 C6 C7 179.7(3)
C4 C5 C6 C46 -1.6(5)
C5 C6 C7 C34 17.7(6)
C46 C6 C7 C34 -160.9(4)
C5 C6 C7 C8 -162.4(4)
C46 C6 C7 C8 18.9(6)
C34 C7 C8 C9 -1.3(6)
C6 C7 C8 C9 178.8(4)
C7 C8 C9 C10 0.1(7)
C8 C9 C10 C35 1.4(6)
C8 C9 C10 C11 -178.4(4)
C12 C45 C11 C10 81(95)
C9 C10 C11 C45 75(13)
C35 C10 C11 C45 -104(12)
C11 C45 C12 C13 102(91)
B1 O1 C13 C12 125.4(3)
C45 C12 C13 O1 -62.2(4)
C31 N4 C14 N2 8.1(4)
C31 N4 C14 C15 -154.0(3)
C32 N2 C14 N4 -154.8(3)
B1 N2 C14 N4 14.8(4)
C32 N2 C14 C15 11.1(3)
B1 N2 C14 C15 -179.3(2)
N4 C14 C15 C16 -16.4(5)
N2 C14 C15 C16 179.3(3)
N4 C14 C15 C41 157.5(3)
N2 C14 C15 C41 -6.9(3)
C41 C15 C16 C17 0.0(5)
C14 C15 C16 C17 173.2(3)
C15 C16 C17 C43 -0.1(5)
C44 C18 C19 C20 -0.7(6)
C18 C19 C20 C21 -1.4(5)
C19 C20 C21 C22 2.3(5)
C19 C20 C21 C33 177.4(3)
C20 C21 C22 C44 -1.1(4)
C33 C21 C22 C44 -177.3(3)
C20 C21 C22 C23 175.7(3)
C33 C21 C22 C23 -0.5(3)
C24 N3 C23 N6 -6.7(4)
C24 N3 C23 C22 155.6(3)
C33 N6 C23 N3 153.4(3)
B1 N6 C23 N3 -15.4(4)
C33 N6 C23 C22 -12.7(3)
B1 N6 C23 C22 178.6(2)
C44 C22 C23 N3 19.3(5)
C21 C22 C23 N3 -157.0(3)
C44 C22 C23 N6 -176.1(3)
C21 C22 C23 N6 7.6(3)
C23 N3 C24 N9 8.7(4)
C23 N3 C24 C25 -153.9(3)
C31 N9 C24 N3 -155.7(3)
B1 N9 C24 N3 11.1(4)
C31 N9 C24 C25 10.4(3)
B1 N9 C24 C25 177.2(2)
N3 C24 C25 C26 -15.2(5)
N9 C24 C25 C26 -180.0(3)
N3 C24 C25 C30 159.9(3)
N9 C24 C25 C30 -4.9(3)
C30 C25 C26 C27 1.8(5)
C24 C25 C26 C27 176.4(3)
C25 C26 C27 C28 -0.6(5)
C26 C27 C28 C29 -0.9(6)
C27 C28 C29 C30 1.3(5)
C28 C29 C30 C25 -0.1(5)
C28 C29 C30 C31 -174.2(3)
C26 C25 C30 C29 -1.5(5)
C24 C25 C30 C29 -177.3(3)
C26 C25 C30 C31 174.0(3)
C24 C25 C30 C31 -1.8(3)
C14 N4 C31 N9 -8.7(4)
C14 N4 C31 C30 152.2(3)
C24 N9 C31 N4 153.4(3)
B1 N9 C31 N4 -13.4(4)
C24 N9 C31 C30 -11.5(3)
B1 N9 C31 C30 -178.3(3)
C29 C30 C31 N4 19.1(6)
C25 C30 C31 N4 -155.6(3)
C29 C30 C31 N9 -177.5(3)
C25 C30 C31 N9 7.7(3)
C33 N5 C32 N2 -8.4(4)
C33 N5 C32 C41 155.2(3)
C14 N2 C32 N5 156.4(3)
B1 N2 C32 N5 -13.3(4)
C14 N2 C32 C41 -10.6(3)
B1 N2 C32 C41 179.8(2)
C32 N5 C33 N6 7.8(4)
C32 N5 C33 C21 -155.3(3)
C23 N6 C33 N5 -154.1(3)
B1 N6 C33 N5 14.6(4)
C23 N6 C33 C21 12.5(3)
B1 N6 C33 C21 -178.8(2)
C20 C21 C33 N5 -17.2(5)
C22 C21 C33 N5 158.4(3)
C20 C21 C33 N6 177.5(3)
C22 C21 C33 N6 -6.9(3)
C8 C7 C34 C35 1.2(5)
C6 C7 C34 C35 -178.9(3)
C7 C34 C35 C10 0.2(6)
C9 C10 C35 C34 -1.5(5)
C11 C10 C35 C34 178.3(3)
C3 C4 C36 C39 49.2(5)
C5 C4 C36 C39 -143.4(3)
C3 C4 C36 C46 172.8(4)
C5 C4 C36 C46 -19.8(4)
C4 C36 C39 C40 -49.3(6)
C46 C36 C39 C40 -166.3(4)
C36 C39 C40 C1 16.1(7)
C2 C1 C40 C39 11.7(8)
C16 C15 C41 C42 0.3(4)
C14 C15 C41 C42 -174.4(3)
C16 C15 C41 C32 175.5(3)
C14 C15 C41 C32 0.8(3)
N5 C32 C41 C42 14.1(5)
N2 C32 C41 C42 180.0(3)
N5 C32 C41 C15 -160.3(3)
N2 C32 C41 C15 5.5(3)
C15 C41 C42 C43 -0.5(5)
C32 C41 C42 C43 -174.3(3)
C41 C42 C43 C17 0.3(5)
C16 C17 C43 C42 0.0(6)
C19 C18 C44 C22 1.9(5)
C21 C22 C44 C18 -1.0(5)
C23 C22 C44 C18 -176.9(3)
C13 O1 B1 N6 -169.6(2)
C13 O1 B1 N2 -51.4(4)
C13 O1 B1 N9 71.4(3)
C23 N6 B1 O1 -97.0(3)
C33 N6 B1 O1 95.4(3)
C23 N6 B1 N2 136.9(3)
C33 N6 B1 N2 -30.7(3)
C23 N6 B1 N9 29.7(3)
C33 N6 B1 N9 -137.8(2)
C14 N2 B1 O1 99.0(3)
C32 N2 B1 O1 -92.3(3)
C14 N2 B1 N6 -138.7(3)
C32 N2 B1 N6 29.9(3)
C14 N2 B1 N9 -30.9(3)
C32 N2 B1 N9 137.8(3)
C24 N9 B1 O1 95.1(3)
C31 N9 B1 O1 -99.5(3)
C24 N9 B1 N6 -27.7(3)
C31 N9 B1 N6 137.7(3)
C24 N9 B1 N2 -135.2(3)
C31 N9 B1 N2 30.2(3)
N8 C38 C46 C37 -150(4)
N8 C38 C46 C6 -26(4)
N8 C38 C46 C36 91(4)
N7 C37 C46 C38 -92(100)
N7 C37 C46 C6 147(100)
N7 C37 C46 C36 31(100)
C5 C6 C46 C38 111.6(6)
C7 C6 C46 C38 -69.5(7)
C5 C6 C46 C37 -129.9(5)
C7 C6 C46 C37 49.0(6)
C5 C6 C46 C36 -11.5(5)
C7 C6 C46 C36 167.4(3)
C39 C36 C46 C38 22.2(9)
C4 C36 C46 C38 -101.7(8)
C39 C36 C46 C37 -95.5(5)
C4 C36 C46 C37 140.6(5)
C39 C36 C46 C6 142.7(4)
C4 C36 C46 C6 18.8(5)
